data_4346585
loop_
_publ_author_name
'Przyojski, Jacob A.'
'Kiewit, Monica L.'
'Fillman, Kathlyn L.'
'Arman, Hadi D.'
'Tonzetich, Zachary J.'

_publ_section_title
;
 Homoleptic transition metal complexes of the 7-azaindolide ligand
 featuring \k(1)-N1 coordination.
;
_journal_issue 19
_journal_name_full 'Inorganic chemistry'
_journal_page_first 9637
_journal_page_last 9645
_journal_paper_doi 10.1021/acs.inorgchem.5b01732
_journal_volume 54
_journal_year 2015
_chemical_formula_moiety 'C28 H20 Fe K2 N8'
_chemical_formula_sum 'C28 H20 Fe K2 N8'
_chemical_formula_weight 602.57
_space_group_IT_number 179
_space_group_name_Hall 'P 65 2 (0 0 1)'
_space_group_name_H-M_alt 'P 65 2 2'
_symmetry_cell_setting hexagonal
_symmetry_space_group_name_Hall 'P 65 2 (0 0 1)'
_symmetry_space_group_name_H-M 'P 65 2 2'
_atom_sites_solution_hydrogens geom
_atom_sites_solution_primary direct
_atom_sites_solution_secondary difmap
_audit_creation_method SHELXL-97
_cell_angle_alpha 90.00
_cell_angle_beta 90.00
_cell_angle_gamma 120.00
_cell_formula_units_Z 6
_cell_length_a 17.070(6)
_cell_length_b 17.070(6)
_cell_length_c 15.917(5)
_cell_measurement_reflns_used 17393
_cell_measurement_temperature 98(2)
_cell_measurement_theta_max 40.2
_cell_measurement_theta_min 1.9
_cell_volume 4017(2)
_computing_cell_refinement
;
CrystalClear-SM Expert 2.0 r5 (Rigaku, 2010)
;
_computing_data_collection
;
CrystalClear-SM Expert 2.0 r5 (Rigaku, 2010)
;
_computing_data_reduction
;
CrystalClear-SM Expert 2.0 r5 (Rigaku, 2010)
;
_computing_structure_refinement 'SHELXL-97 (Sheldrick, 1997)'
_computing_structure_solution 'SHELXS-97 (Sheldrick, 1990)'
_diffrn_ambient_temperature 98(2)
_diffrn_detector_area_resol_mean 28.5714
_diffrn_measured_fraction_theta_full 0.998
_diffrn_measured_fraction_theta_max 0.998
_diffrn_measurement_device_type
;
Saturn724 (2x2 bin mode)
;
_diffrn_measurement_method \w
_diffrn_radiation_monochromator graphite
_diffrn_radiation_source 'sealed tube'
_diffrn_radiation_type MoK\a
_diffrn_radiation_wavelength 0.71073
_diffrn_reflns_av_R_equivalents 0.1065
_diffrn_reflns_av_sigmaI/netI 0.0404
_diffrn_reflns_limit_h_max 20
_diffrn_reflns_limit_h_min -20
_diffrn_reflns_limit_k_max 20
_diffrn_reflns_limit_k_min -20
_diffrn_reflns_limit_l_max 19
_diffrn_reflns_limit_l_min -19
_diffrn_reflns_number 24925
_diffrn_reflns_reduction_process 'Lp corrections applied'
_diffrn_reflns_theta_full 25.49
_diffrn_reflns_theta_max 25.49
_diffrn_reflns_theta_min 2.39
_diffrn_standards_decay_% <1
_diffrn_standards_interval_count 0
_diffrn_standards_number 0
_exptl_absorpt_coefficient_mu 0.908
_exptl_absorpt_correction_T_max 1.000
_exptl_absorpt_correction_T_min 0.7416
_exptl_absorpt_correction_type multi-scan
_exptl_absorpt_process_details 'ABSCOR (Higashi, 1995)'
_exptl_crystal_colour colourless
_exptl_crystal_density_diffrn 1.495
_exptl_crystal_density_method 'not measured'
_exptl_crystal_description needle
_exptl_crystal_F_000 1848
_exptl_crystal_size_max 0.35
_exptl_crystal_size_mid 0.10
_exptl_crystal_size_min 0.05
_refine_diff_density_max 0.207
_refine_diff_density_min -0.212
_refine_diff_density_rms '0.047 ====END'
_refine_ls_abs_structure_details 'Flack H D (1983), Acta Cryst. A39, 876-881'
_refine_ls_abs_structure_Flack 0.00(2)
_refine_ls_extinction_method none
_refine_ls_goodness_of_fit_ref 0.997
_refine_ls_hydrogen_treatment constr
_refine_ls_matrix_type full
_refine_ls_number_parameters 178
_refine_ls_number_reflns 2498
_refine_ls_number_restraints 0
_refine_ls_restrained_S_all 0.997
_refine_ls_R_factor_all 0.0365
_refine_ls_R_factor_gt 0.0348
_refine_ls_shift/su_max 0.000
_refine_ls_shift/su_mean 0.000
_refine_ls_structure_factor_coef Fsqd
_refine_ls_weighting_details 'calc w=1/[\s^2^(Fo^2^)+(0.0290P)^2^+4.3000P] where P=(Fo^2^+2Fc^2^)/3'
_refine_ls_weighting_scheme calc
_refine_ls_wR_factor_gt 0.0810
_refine_ls_wR_factor_ref 0.0822
_reflns_number_gt 2412
_reflns_number_total 2498
_reflns_threshold_expression >2sigma(I)
_cod_data_source_file ic5b01732_si_002.cif
_cod_data_source_block K2[Fe(AzaIn)4]
_cod_original_sg_symbol_Hall 'P6(5) 2 (0 0 1)'
_cod_original_sg_symbol_H-M 'P6(5) 2 2'
_cod_database_code 4346585

loop_
_symmetry_equiv_pos_as_xyz
'x, y, z'
'x-y, x, z+5/6'
'-y, x-y, z+2/3'
'-x, -y, z+1/2'
'-x+y, -x, z+1/3'
'y, -x+y, z+1/6'
'-y, -x, -z+1/6'
'x-y, -y, -z'
'x, x-y, -z+5/6'
'y, x, -z+2/3'
'-x+y, y, -z+1/2'
'-x, -x+y, -z+1/3'

loop_
_atom_site_label
_atom_site_type_symbol
_atom_site_fract_x
_atom_site_fract_y
_atom_site_fract_z
_atom_site_U_iso_or_equiv
_atom_site_adp_type
_atom_site_occupancy
_atom_site_symmetry_multiplicity
_atom_site_calc_flag
_atom_site_refinement_flags
Fe1 Fe 0.45578(4) 0.22789(2) -0.0833 0.01934(14) Uani 1 2 d S
K1 K 0.33152(5) 0.0000 0.0000 0.0257(2) Uani 1 2 d S
K2 K 0.64093(4) 0.35907(4) 0.0833 0.0319(2) Uani 1 2 d S
N1 N 0.52278(16) 0.18449(16) -0.00580(14) 0.0214(5) Uani 1 1 d .
N2 N 0.62913(17) 0.18300(17) -0.10406(14) 0.0251(6) Uani 1 1 d .
N3 N 0.38870(17) 0.26612(17) -0.00130(14) 0.0233(5) Uani 1 1 d .
N4 N 0.27025(18) 0.11848(17) 0.04245(14) 0.0246(6) Uani 1 1 d .
C1 C 0.5047(2) 0.1593(2) 0.07844(17) 0.0244(6) Uani 1 1 d .
H1 H 0.4610 0.1643 0.1054 0.029 Uiso 1 1 d R
C2 C 0.5615(2) 0.1317(2) 0.11102(17) 0.0276(6) Uani 1 1 d .
H2 H 0.5619 0.1129 0.1658 0.033 Uiso 1 1 calc R
C3 C 0.6200(2) 0.1378(2) 0.04366(18) 0.0261(6) Uani 1 1 d .
C4 C 0.6886(2) 0.1169(3) 0.0323(2) 0.0348(8) Uani 1 1 d .
H4 H 0.7088 0.0959 0.0765 0.042 Uiso 1 1 calc R
C5 C 0.7254(2) 0.1286(2) -0.0476(2) 0.0343(7) Uani 1 1 d .
H5 H 0.7711 0.1152 -0.0579 0.041 Uiso 1 1 calc R
C6 C 0.6941(2) 0.1604(2) -0.11196(19) 0.0290(7) Uani 1 1 d .
H6 H 0.7199 0.1666 -0.1648 0.035 Uiso 1 1 calc R
C7 C 0.5927(2) 0.16996(19) -0.02650(16) 0.0207(6) Uani 1 1 d .
C8 C 0.4056(2) 0.3529(2) 0.01716(17) 0.0235(6) Uani 1 1 d .
H8 H 0.4549 0.4051 -0.0040 0.028 Uiso 1 1 calc R
C9 C 0.3424(2) 0.3540(2) 0.06965(16) 0.0248(6) Uani 1 1 d .
H9 H 0.3410 0.4045 0.0895 0.030 Uiso 1 1 calc R
C10 C 0.2788(2) 0.2609(2) 0.08765(17) 0.0234(6) Uani 1 1 d .
C11 C 0.1999(2) 0.2129(2) 0.13601(18) 0.0278(7) Uani 1 1 d .
H11 H 0.1764 0.2428 0.1668 0.033 Uiso 1 1 calc R
C12 C 0.1583(2) 0.1192(2) 0.13624(18) 0.0293(7) Uani 1 1 d .
H12 H 0.1059 0.0851 0.1675 0.035 Uiso 1 1 calc R
C13 C 0.1950(2) 0.0759(2) 0.08960(18) 0.0280(6) Uani 1 1 d .
H13 H 0.1651 0.0131 0.0913 0.034 Uiso 1 1 calc R
C14 C 0.3105(2) 0.2097(2) 0.04268(16) 0.0222(6) Uani 1 1 d .

loop_
_atom_site_aniso_label
_atom_site_aniso_U_11
_atom_site_aniso_U_22
_atom_site_aniso_U_33
_atom_site_aniso_U_23
_atom_site_aniso_U_13
_atom_site_aniso_U_12
Fe1 0.0237(3) 0.0197(2) 0.0160(2) 0.00005(19) 0.000 0.01187(16)
K1 0.0259(4) 0.0205(4) 0.0289(4) 0.0005(4) 0.00024(18) 0.0103(2)
K2 0.0296(4) 0.0296(4) 0.0189(4) -0.0014(3) -0.0014(3) 0.0015(4)
N1 0.0228(13) 0.0241(13) 0.0166(11) -0.0008(9) -0.0015(9) 0.0112(11)
N2 0.0264(14) 0.0256(14) 0.0225(12) -0.0001(10) 0.0037(10) 0.0124(11)
N3 0.0303(14) 0.0254(13) 0.0179(10) 0.0007(10) 0.0008(10) 0.0169(12)
N4 0.0304(14) 0.0217(13) 0.0236(11) -0.0018(10) -0.0039(11) 0.0144(11)
C1 0.0248(15) 0.0270(15) 0.0208(12) 0.0020(13) 0.0012(13) 0.0126(13)
C2 0.0277(16) 0.0360(17) 0.0211(12) 0.0082(12) 0.0018(12) 0.0175(15)
C3 0.0261(16) 0.0317(17) 0.0227(13) -0.0021(12) -0.0035(12) 0.0162(15)
C4 0.0330(19) 0.049(2) 0.0307(15) -0.0030(16) -0.0078(14) 0.0270(18)
C5 0.0251(17) 0.042(2) 0.0416(17) -0.0079(15) -0.0024(15) 0.0208(17)
C6 0.0239(16) 0.0309(17) 0.0270(15) -0.0044(13) 0.0039(12) 0.0099(13)
C7 0.0177(14) 0.0197(14) 0.0209(13) -0.0037(11) -0.0011(11) 0.0066(12)
C8 0.0286(16) 0.0206(15) 0.0210(14) 0.0009(11) -0.0022(12) 0.0120(13)
C9 0.0331(16) 0.0252(15) 0.0207(13) -0.0005(11) -0.0004(13) 0.0179(13)
C10 0.0322(16) 0.0263(15) 0.0163(11) -0.0028(12) -0.0049(13) 0.0181(13)
C11 0.0316(17) 0.0391(19) 0.0208(13) -0.0018(13) -0.0029(12) 0.0238(15)
C12 0.0275(17) 0.0344(18) 0.0253(15) 0.0051(13) 0.0004(13) 0.0150(15)
C13 0.0297(16) 0.0261(15) 0.0275(14) 0.0060(12) 0.0018(13) 0.0134(13)
C14 0.0265(16) 0.0282(17) 0.0170(12) -0.0003(11) -0.0045(11) 0.0173(14)

loop_
_atom_type_symbol
_atom_type_description
_atom_type_scat_dispersion_real
_atom_type_scat_dispersion_imag
_atom_type_scat_source
C C 0.0033 0.0016 'International Tables Vol C Tables 4.2.6.8 and 6.1.1.4'
H H 0.0000 0.0000 'International Tables Vol C Tables 4.2.6.8 and 6.1.1.4'
Fe Fe 0.3463 0.8444 'International Tables Vol C Tables 4.2.6.8 and 6.1.1.4'
K K 0.2009 0.2494 'International Tables Vol C Tables 4.2.6.8 and 6.1.1.4'
N N 0.0061 0.0033 'International Tables Vol C Tables 4.2.6.8 and 6.1.1.4'

loop_
_geom_angle_atom_site_label_1
_geom_angle_atom_site_label_2
_geom_angle_atom_site_label_3
_geom_angle
_geom_angle_site_symmetry_1
_geom_angle_site_symmetry_3
N3 Fe1 N3 122.04(14) . 9_554
N3 Fe1 N1 103.54(10) . 9_554
N3 Fe1 N1 103.45(9) 9_554 9_554
N3 Fe1 N1 103.45(9) . .
N3 Fe1 N1 103.54(10) 9_554 .
N1 Fe1 N1 122.40(13) 9_554 .
N3 Fe1 K1 61.36(7) . 2_554
N3 Fe1 K1 89.33(7) 9_554 2_554
N1 Fe1 K1 61.71(7) 9_554 2_554
N1 Fe1 K1 164.18(6) . 2_554
N3 Fe1 K1 89.33(7) . .
N3 Fe1 K1 61.36(7) 9_554 .
N1 Fe1 K1 164.18(6) 9_554 .
N1 Fe1 K1 61.71(7) . .
K1 Fe1 K1 119.10(3) 2_554 .
N3 Fe1 K2 78.66(7) . .
N3 Fe1 K2 151.92(7) 9_554 .
N1 Fe1 K2 87.82(7) 9_554 .
N1 Fe1 K2 49.93(7) . .
K1 Fe1 K2 118.46(2) 2_554 .
K1 Fe1 K2 103.92(2) . .
N3 Fe1 K2 151.92(7) . 3_654
N3 Fe1 K2 78.66(7) 9_554 3_654
N1 Fe1 K2 49.93(7) 9_554 3_654
N1 Fe1 K2 87.82(7) . 3_654
K1 Fe1 K2 103.92(2) 2_554 3_654
K1 Fe1 K2 118.46(2) . 3_654
K2 Fe1 K2 89.92(3) . 3_654
N4 K1 N4 84.77(11) 8 .
N4 K1 C1 162.51(8) 8 .
N4 K1 C1 78.79(7) . .
N4 K1 C1 78.79(7) 8 8
N4 K1 C1 162.51(8) . 8
C1 K1 C1 118.14(11) . 8
N4 K1 C8 105.20(7) 8 6
N4 K1 C8 96.99(8) . 6
C1 K1 C8 71.31(8) . 6
C1 K1 C8 93.06(8) 8 6
N4 K1 C8 96.99(8) 8 9_554
N4 K1 C8 105.20(7) . 9_554
C1 K1 C8 93.06(8) . 9_554
C1 K1 C8 71.31(8) 8 9_554
C8 K1 C8 149.88(12) 6 9_554
N4 K1 N3 80.04(7) 8 6
N4 K1 N3 98.08(7) . 6
C1 K1 N3 96.32(7) . 6
C1 K1 N3 84.98(7) 8 6
C8 K1 N3 25.38(7) 6 6
C8 K1 N3 156.19(7) 9_554 6
N4 K1 N3 98.08(7) 8 9_554
N4 K1 N3 80.04(7) . 9_554
C1 K1 N3 84.98(7) . 9_554
C1 K1 N3 96.32(7) 8 9_554
C8 K1 N3 156.19(7) 6 9_554
C8 K1 N3 25.38(7) 9_554 9_554
N3 K1 N3 177.49(10) 6 9_554
N4 K1 N1 156.39(7) 8 .
N4 K1 N1 82.04(7) . .
C1 K1 N1 25.44(6) . .
C1 K1 N1 111.20(7) 8 .
C8 K1 N1 95.79(7) 6 .
C8 K1 N1 68.00(7) 9_554 .
N3 K1 N1 121.13(6) 6 .
N3 K1 N1 60.41(6) 9_554 .
N4 K1 N1 82.04(7) 8 8
N4 K1 N1 156.39(7) . 8
C1 K1 N1 111.20(7) . 8
C1 K1 N1 25.44(6) 8 8
C8 K1 N1 68.00(7) 6 8
C8 K1 N1 95.79(7) 9_554 8
N3 K1 N1 60.41(6) 6 8
N3 K1 N1 121.13(6) 9_554 8
N1 K1 N1 116.46(9) . 8
N4 K1 C13 21.19(7) 8 8
N4 K1 C13 70.78(7) . 8
C1 K1 C13 147.90(7) . 8
C1 K1 C13 91.77(7) 8 8
C8 K1 C13 121.57(7) 6 8
C8 K1 C13 85.43(8) 9_554 8
N3 K1 C13 97.79(7) 6 8
N3 K1 C13 80.04(7) 9_554 8
N1 K1 C13 135.34(6) . 8
N1 K1 C13 100.84(6) 8 8
N4 K1 C13 70.78(7) 8 .
N4 K1 C13 21.19(7) . .
C1 K1 C13 91.77(7) . .
C1 K1 C13 147.90(8) 8 .
C8 K1 C13 85.43(8) 6 .
C8 K1 C13 121.57(7) 9_554 .
N3 K1 C13 80.04(7) 6 .
N3 K1 C13 97.79(7) 9_554 .
N1 K1 C13 100.84(6) . .
N1 K1 C13 135.34(6) 8 .
C13 K1 C13 62.70(10) 8 .
N4 K1 H1 145.8 8 .
N4 K1 H1 64.1 . .
C1 K1 H1 16.8 . .
C1 K1 H1 133.3 8 .
C8 K1 H1 67.5 6 .
C8 K1 H1 104.2 9_554 .
N3 K1 H1 90.3 6 .
N3 K1 H1 90.4 9_554 .
N1 K1 H1 37.1 . .
N1 K1 H1 121.3 8 .
C13 K1 H1 134.8 8 .
C13 K1 H1 75.3 . .
N2 K2 N2 117.54(11) 9_554 5_665
N2 K2 N1 86.79(7) 9_554 .
N2 K2 N1 110.19(7) 5_665 .
N2 K2 N1 110.19(7) 9_554 7_665
N2 K2 N1 86.79(7) 5_665 7_665
N1 K2 N1 147.62(10) . 7_665
N2 K2 C1 110.89(7) 9_554 .
N2 K2 C1 88.06(8) 5_665 .
N1 K2 C1 26.83(7) . .
N1 K2 C1 135.95(7) 7_665 .
N2 K2 C1 88.06(8) 9_554 7_665
N2 K2 C1 110.89(7) 5_665 7_665
N1 K2 C1 135.95(8) . 7_665
N1 K2 C1 26.83(7) 7_665 7_665
C1 K2 C1 143.72(12) . 7_665
N2 K2 C7 91.70(7) 9_554 .
N2 K2 C7 127.39(7) 5_665 .
N1 K2 C7 23.85(7) . .
N1 K2 C7 124.89(8) 7_665 .
C1 K2 C7 39.47(8) . .
C1 K2 C7 112.92(8) 7_665 .
N2 K2 C7 127.39(7) 9_554 7_665
N2 K2 C7 91.70(7) 5_665 7_665
N1 K2 C7 124.89(8) . 7_665
N1 K2 C7 23.85(7) 7_665 7_665
C1 K2 C7 112.92(8) . 7_665
C1 K2 C7 39.47(8) 7_665 7_665
C7 K2 C7 104.20(10) . 7_665
N2 K2 C2 92.90(7) 9_554 7_665
N2 K2 C2 127.50(7) 5_665 7_665
N1 K2 C2 113.43(7) . 7_665
N1 K2 C2 41.22(7) 7_665 7_665
C1 K2 C2 121.46(8) . 7_665
C1 K2 C2 23.41(7) 7_665 7_665
C7 K2 C2 89.89(7) . 7_665
C7 K2 C2 38.82(7) 7_665 7_665
N2 K2 C2 127.50(7) 9_554 .
N2 K2 C2 92.90(7) 5_665 .
N1 K2 C2 41.22(7) . .
N1 K2 C2 113.43(7) 7_665 .
C1 K2 C2 23.41(7) . .
C1 K2 C2 121.46(8) 7_665 .
C7 K2 C2 38.82(7) . .
C7 K2 C2 89.89(7) 7_665 .
C2 K2 C2 101.05(11) 7_665 .
N2 K2 C6 22.20(7) 9_554 9_554
N2 K2 C6 112.61(8) 5_665 9_554
N1 K2 C6 108.35(7) . 9_554
N1 K2 C6 88.64(7) 7_665 9_554
C1 K2 C6 133.09(8) . 9_554
C1 K2 C6 69.02(7) 7_665 9_554
C7 K2 C6 109.21(7) . 9_554
C7 K2 C6 108.19(7) 7_665 9_554
C2 K2 C6 79.61(7) 7_665 9_554
C2 K2 C6 147.57(7) . 9_554
N2 K2 C6 112.61(8) 9_554 5_665
N2 K2 C6 22.20(7) 5_665 5_665
N1 K2 C6 88.64(7) . 5_665
N1 K2 C6 108.35(7) 7_665 5_665
C1 K2 C6 69.02(7) . 5_665
C1 K2 C6 133.09(8) 7_665 5_665
C7 K2 C6 108.19(7) . 5_665
C7 K2 C6 109.21(7) 7_665 5_665
C2 K2 C6 147.57(7) 7_665 5_665
C2 K2 C6 79.61(7) . 5_665
C6 K2 C6 117.07(11) 9_554 5_665
C7 N1 C1 104.6(2) . .
C7 N1 Fe1 127.64(18) . .
C1 N1 Fe1 127.7(2) . .
C7 N1 K2 94.57(16) . .
C1 N1 K2 77.67(15) . .
Fe1 N1 K2 98.35(9) . .
C7 N1 K1 112.26(17) . .
C1 N1 K1 73.15(15) . .
Fe1 N1 K1 83.95(8) . .
K2 N1 K1 144.29(8) . .
C7 N2 C6 114.5(3) . .
C7 N2 K2 137.9(2) . 3_654
C6 N2 K2 105.75(18) . 3_654
C14 N3 C8 104.4(2) . .
C14 N3 Fe1 126.9(2) . .
C8 N3 Fe1 128.5(2) . .
C14 N3 K1 107.62(16) . 2_554
C8 N3 K1 74.86(15) . 2_554
Fe1 N3 K1 84.45(7) . 2_554
C13 N4 C14 114.8(2) . .
C13 N4 K1 110.34(19) . .
C14 N4 K1 132.7(2) . .
C2 C1 N1 112.6(3) . .
C2 C1 K2 95.8(2) . .
N1 C1 K2 75.50(15) . .
C2 C1 K1 112.2(2) . .
N1 C1 K1 81.41(16) . .
K2 C1 K1 149.02(10) . .
C2 C1 H1 127.8 . .
N1 C1 H1 119.6 . .
K2 C1 H1 95.0 . .
K1 C1 H1 78.7 . .
C1 C2 C3 106.2(2) . .
C1 C2 K2 60.84(17) . .
C3 C2 K2 87.45(18) . .
C1 C2 H2 126.9 . .
C3 C2 H2 126.9 . .
K2 C2 H2 116.3 . .
C4 C3 C7 118.4(3) . .
C4 C3 C2 136.2(3) . .
C7 C3 C2 105.3(3) . .
C5 C4 C3 117.4(3) . .
C5 C4 H4 121.3 . .
C3 C4 H4 121.3 . .
C6 C5 C4 119.9(3) . .
C6 C5 H5 120.1 . .
C4 C5 H5 120.1 . .
N2 C6 C5 125.2(3) . .
N2 C6 K2 52.04(15) . 3_654
C5 C6 K2 168.0(2) . 3_654
N2 C6 H6 117.4 . .
C5 C6 H6 117.4 . .
K2 C6 H6 66.8 3_654 .
N2 C7 N1 124.0(3) . .
N2 C7 C3 124.7(3) . .
N1 C7 C3 111.3(2) . .
N2 C7 K2 116.24(19) . .
N1 C7 K2 61.58(14) . .
C3 C7 K2 89.57(18) . .
C9 C8 N3 113.4(3) . .
C9 C8 K1 107.22(19) . 2_554
N3 C8 K1 79.76(15) . 2_554
C9 C8 H8 123.3 . .
N3 C8 H8 123.3 . .
K1 C8 H8 83.8 2_554 .
C8 C9 C10 105.8(3) . .
C8 C9 H9 127.1 . .
C10 C9 H9 127.1 . .
C11 C10 C14 117.5(3) . .
C11 C10 C9 136.9(3) . .
C14 C10 C9 105.6(3) . .
C12 C11 C10 117.6(3) . .
C12 C11 H11 121.2 . .
C10 C11 H11 121.2 . .
C11 C12 C13 120.1(3) . .
C11 C12 H12 120.0 . .
C13 C12 H12 120.0 . .
N4 C13 C12 124.8(3) . .
N4 C13 K1 48.47(15) . .
C12 C13 K1 166.7(2) . .
N4 C13 H13 117.6 . .
C12 C13 H13 117.6 . .
K1 C13 H13 70.4 . .
N4 C14 N3 123.9(3) . .
N4 C14 C10 125.2(3) . .
N3 C14 C10 110.9(3) . .

loop_
_geom_bond_atom_site_label_1
_geom_bond_atom_site_label_2
_geom_bond_distance
_geom_bond_site_symmetry_2
Fe1 N3 2.047(2) .
Fe1 N3 2.047(2) 9_554
Fe1 N1 2.056(2) 9_554
Fe1 N1 2.056(2) .
Fe1 K1 3.6249(11) 2_554
Fe1 K1 3.6249(12) .
Fe1 K2 3.8683(10) .
Fe1 K2 3.8683(10) 3_654
K1 N4 2.785(3) 8
K1 N4 2.785(3) .
K1 C1 3.107(3) .
K1 C1 3.107(3) 8
K1 C8 3.135(3) 6
K1 C8 3.135(3) 9_554
K1 N3 3.196(2) 6
K1 N3 3.196(2) 9_554
K1 N1 3.210(3) .
K1 N1 3.210(3) 8
K1 C13 3.488(3) 8
K1 C13 3.488(3) .
K1 H1 3.0603 .
K2 N2 2.819(3) 9_554
K2 N2 2.819(3) 5_665
K2 N1 2.992(2) .
K2 N1 2.992(2) 7_665
K2 C1 3.019(3) .
K2 C1 3.019(3) 7_665
K2 C7 3.391(3) .
K2 C7 3.391(3) 7_665
K2 C2 3.440(3) 7_665
K2 C2 3.440(3) .
K2 C6 3.440(3) 9_554
K2 C6 3.440(3) 5_665
N1 C7 1.375(4) .
N1 C1 1.395(3) .
N2 C7 1.350(4) .
N2 C6 1.351(4) .
N2 K2 2.819(3) 3_654
N3 C14 1.384(4) .
N3 C8 1.392(4) .
N3 K1 3.196(2) 2_554
N4 C13 1.345(4) .
N4 C14 1.351(4) .
C1 C2 1.373(4) .
C1 H1 0.9007 .
C2 C3 1.433(4) .
C2 H2 0.9300 .
C3 C4 1.396(4) .
C3 C7 1.422(4) .
C4 C5 1.388(4) .
C4 H4 0.9300 .
C5 C6 1.385(5) .
C5 H5 0.9300 .
C6 K2 3.440(3) 3_654
C6 H6 0.9300 .
C8 C9 1.372(4) .
C8 K1 3.135(3) 2_554
C8 H8 0.9300 .
C9 C10 1.435(4) .
C9 H9 0.9300 .
C10 C11 1.404(4) .
C10 C14 1.430(4) .
C11 C12 1.388(5) .
C11 H11 0.9300 .
C12 C13 1.397(4) .
C12 H12 0.9300 .
C13 H13 0.9300 .
